data_7241617
loop_
_publ_author_name
'Malapile, Ramokone Junia'
'Nyamayaro, Kudzanai'
'Nassimbeni, Luigi R.'
'B\'athori, Nikoletta B.'

_publ_section_title
;
 Multicomponent crystals of baclofen with acids and bases---conformational
 flexibility and synthon versatility
;
_journal_issue 1
_journal_name_full CrystEngComm
_journal_page_first 91
_journal_page_last 99
_journal_paper_doi 10.1039/D0CE01522A
_journal_volume 23
_journal_year 2021
_chemical_formula_sum 'C12 H16 Cl N O7'
_chemical_formula_weight 321.71
_chemical_melting_point 431.52
_space_group_crystal_system triclinic
_space_group_IT_number 2
_space_group_name_Hall '-P 1'
_space_group_name_H-M_alt 'P -1'
_atom_sites_solution_hydrogens mixed
_audit_creation_method SHELXL-2016/4
_audit_update_record
;
2020-09-11 deposited with the CCDC.	2020-11-18 downloaded from the CCDC.
;
_cell_angle_alpha 80.82(3)
_cell_angle_beta 77.59(3)
_cell_angle_gamma 88.31(3)
_cell_formula_units_Z 2
_cell_length_a 7.0962(14)
_cell_length_b 9.6510(19)
_cell_length_c 11.031(2)
_cell_measurement_reflns_used 3633
_cell_measurement_temperature 293(2)
_cell_measurement_theta_max 28.352
_cell_measurement_theta_min 1.914
_cell_volume 728.4(3)
_computing_structure_refinement 'SHELXL-2016/4 (Sheldrick, 2016)'
_computing_structure_solution 'SHELXT 2014/5 (Sheldrick, 2014)'
_diffrn_ambient_temperature 173(2)
_diffrn_measured_fraction_theta_full 0.999
_diffrn_measured_fraction_theta_max 0.998
_diffrn_measurement_device_type Bruker
_diffrn_radiation_type MoK\a
_diffrn_radiation_wavelength 0.71073
_diffrn_reflns_av_R_equivalents 0.0506
_diffrn_reflns_av_unetI/netI 0.0490
_diffrn_reflns_Laue_measured_fraction_full 0.999
_diffrn_reflns_Laue_measured_fraction_max 0.998
_diffrn_reflns_limit_h_max 9
_diffrn_reflns_limit_h_min -9
_diffrn_reflns_limit_k_max 12
_diffrn_reflns_limit_k_min -12
_diffrn_reflns_limit_l_max 14
_diffrn_reflns_limit_l_min -14
_diffrn_reflns_number 15206
_diffrn_reflns_point_group_measured_fraction_full 0.999
_diffrn_reflns_point_group_measured_fraction_max 0.998
_diffrn_reflns_theta_full 25.242
_diffrn_reflns_theta_max 28.352
_diffrn_reflns_theta_min 1.914
_exptl_absorpt_coefficient_mu 0.295
_exptl_absorpt_correction_T_max 1.000
_exptl_absorpt_correction_T_min 0.871
_exptl_absorpt_correction_type multi-scan
_exptl_absorpt_process_details SADABS
_exptl_crystal_colour colorless
_exptl_crystal_density_diffrn 1.467
_exptl_crystal_description chunk
_exptl_crystal_F_000 336
_exptl_crystal_size_max 0.230
_exptl_crystal_size_mid 0.120
_exptl_crystal_size_min 0.100
_refine_diff_density_max 0.651
_refine_diff_density_min -0.501
_refine_diff_density_rms 0.060
_refine_ls_extinction_method none
_refine_ls_goodness_of_fit_ref 1.057
_refine_ls_hydrogen_treatment noref
_refine_ls_matrix_type full
_refine_ls_number_parameters 218
_refine_ls_number_reflns 3633
_refine_ls_number_restraints 2
_refine_ls_restrained_S_all 1.059
_refine_ls_R_factor_all 0.0774
_refine_ls_R_factor_gt 0.0507
_refine_ls_shift/su_max 0.000
_refine_ls_shift/su_mean 0.000
_refine_ls_structure_factor_coef Fsqd
_refine_ls_weighting_details 'w=1/[\s^2^(Fo^2^)+(0.0612P)^2^+0.1429P] where P=(Fo^2^+2Fc^2^)/3'
_refine_ls_weighting_scheme calc
_refine_ls_wR_factor_gt 0.1222
_refine_ls_wR_factor_ref 0.1378
_reflns_Friedel_coverage 0.000
_reflns_number_gt 2515
_reflns_number_total 3633
_reflns_threshold_expression 'I > 2\s(I)'
_cod_data_source_file d0ce01522a2.cif
_cod_data_source_block bax-oxa-w
_cod_depositor_comments 'Adding full bibliography for 7241617--7241623.cif.'
_cod_database_code 7241617
_shelx_shelxl_version_number 2016/4
_shelx_space_group_comment
;
The symmetry employed for this shelxl refinement is uniquely defined
by the following loop, which should always be used as a source of
symmetry information in preference to the above space-group names.
They are only intended as comments.
;
_shelx_estimated_absorpt_t_min 0.935
_shelx_estimated_absorpt_t_max 0.971

loop_
_space_group_symop_operation_xyz
'x, y, z'
'-x, -y, -z'

loop_
_atom_site_label
_atom_site_type_symbol
_atom_site_fract_x
_atom_site_fract_y
_atom_site_fract_z
_atom_site_U_iso_or_equiv
_atom_site_adp_type
_atom_site_occupancy
_atom_site_site_symmetry_order
_atom_site_calc_flag
_atom_site_refinement_flags_posn
_atom_site_refinement_flags_adp
_atom_site_refinement_flags_occupancy
_atom_site_disorder_assembly
_atom_site_disorder_group
CL1 Cl 1.09956(11) 0.17234(7) -0.24618(6) 0.0572(2) Uani 1 1 d . . . . .
O1 O 0.2438(3) -0.0649(2) 0.48326(18) 0.0579(5) Uani 1 1 d D . . . .
N1 N 0.5008(3) 0.45741(19) 0.19421(17) 0.0230(4) Uani 1 1 d . . . . .
C1 C 0.6262(3) 0.1910(2) 0.09821(18) 0.0252(4) Uani 1 1 d . . . . .
H1 H 0.114(4) -0.079(5) 0.534(4) 0.135(17) Uiso 1 1 d D . . . .
O2 O 0.1095(3) 0.1111(2) 0.37567(17) 0.0518(5) Uani 1 1 d . . . . .
C2 C 0.5859(3) 0.2050(2) -0.0214(2) 0.0311(5) Uani 1 1 d . . . . .
H2 H 0.458754 0.217907 -0.030030 0.037 Uiso 1 1 calc R U . . .
C3 C 0.7293(3) 0.2003(2) -0.1272(2) 0.0349(5) Uani 1 1 d . . . . .
H3 H 0.699835 0.210928 -0.206384 0.042 Uiso 1 1 calc R U . . .
C4 C 0.9168(3) 0.1796(2) -0.1134(2) 0.0357(5) Uani 1 1 d . . . . .
C5 C 0.9629(3) 0.1658(2) 0.0036(2) 0.0340(5) Uani 1 1 d . . . . .
H5 H 1.090251 0.152431 0.011543 0.041 Uiso 1 1 calc R U . . .
C6 C 0.8180(3) 0.1721(2) 0.1085(2) 0.0289(5) Uani 1 1 d . . . . .
H6 H 0.848763 0.163619 0.187191 0.035 Uiso 1 1 calc R U . . .
H13 H 0.018(5) 0.485(4) 0.278(3) 0.112(14) Uiso 1 1 d D . . . .
C7 C 0.4660(3) 0.1984(2) 0.21265(19) 0.0294(5) Uani 1 1 d . . . . .
H7 H 0.344760 0.213687 0.183572 0.035 Uiso 1 1 calc R U . . .
C8 C 0.4454(3) 0.0619(3) 0.3050(2) 0.0381(5) Uani 1 1 d . . . . .
H8A H 0.471506 -0.015693 0.257872 0.046 Uiso 1 1 calc R U . . .
H8B H 0.542476 0.060416 0.355124 0.046 Uiso 1 1 calc R U . . .
H1C H 0.615(4) 0.463(2) 0.133(2) 0.038(7) Uiso 1 1 d . . . . .
H1A H 0.403(4) 0.467(3) 0.157(2) 0.040(7) Uiso 1 1 d . . . . .
H1B H 0.494(4) 0.523(3) 0.236(2) 0.042(8) Uiso 1 1 d . . . . .
H17A H 0.399(4) 0.620(3) 0.417(3) 0.048(8) Uiso 1 1 d . . . . .
H17B H 0.585(5) 0.627(3) 0.376(3) 0.068(11) Uiso 1 1 d . . . . .
C9 C 0.2489(3) 0.0389(2) 0.3929(2) 0.0364(5) Uani 1 1 d . . . . .
C10 C 0.4934(3) 0.3210(2) 0.27941(18) 0.0263(4) Uani 1 1 d . . . . .
H10A H 0.387605 0.321994 0.351468 0.032 Uiso 1 1 calc R U . . .
H10B H 0.612259 0.308266 0.309747 0.032 Uiso 1 1 calc R U . . .
C11 C -0.0424(3) 0.4946(2) 0.44158(17) 0.0237(4) Uani 1 1 d . . . . .
O12 O -0.2168(2) 0.4879(2) 0.45244(13) 0.0423(5) Uani 1 1 d . . . . .
O13 O 0.08455(19) 0.49503(16) 0.34042(12) 0.0276(3) Uani 1 1 d D . . . .
C14 C 0.0469(3) 0.48865(19) 0.05822(16) 0.0181(4) Uani 1 1 d . . . . .
O15 O -0.07153(18) 0.48744(15) 0.16246(11) 0.0243(3) Uani 1 1 d . . . . .
O16 O 0.22319(19) 0.47344(15) 0.04196(12) 0.0233(3) Uani 1 1 d . . . . .
O17 O 0.4941(3) 0.65506(19) 0.35418(16) 0.0373(4) Uani 1 1 d . . . . .

loop_
_atom_site_aniso_label
_atom_site_aniso_U_11
_atom_site_aniso_U_22
_atom_site_aniso_U_33
_atom_site_aniso_U_23
_atom_site_aniso_U_13
_atom_site_aniso_U_12
CL1 0.0612(5) 0.0373(4) 0.0514(4) 0.0000(3) 0.0294(3) 0.0078(3)
O1 0.0383(11) 0.0628(13) 0.0565(12) 0.0207(10) 0.0033(9) -0.0027(9)
N1 0.0182(9) 0.0304(10) 0.0201(8) -0.0045(7) -0.0030(7) 0.0004(7)
C1 0.0230(10) 0.0221(10) 0.0282(10) -0.0032(8) -0.0001(8) -0.0056(8)
O2 0.0385(10) 0.0544(12) 0.0497(11) 0.0161(9) 0.0019(8) -0.0062(9)
C2 0.0269(11) 0.0330(12) 0.0325(11) -0.0053(9) -0.0035(9) -0.0041(9)
C3 0.0448(14) 0.0287(11) 0.0288(11) -0.0054(9) -0.0016(10) -0.0024(10)
C4 0.0394(13) 0.0213(11) 0.0366(12) -0.0037(9) 0.0128(10) -0.0014(9)
C5 0.0224(11) 0.0237(11) 0.0508(14) -0.0038(10) 0.0020(10) 0.0001(8)
C6 0.0270(11) 0.0248(10) 0.0336(11) -0.0044(9) -0.0040(9) -0.0013(8)
C7 0.0228(11) 0.0323(11) 0.0305(11) -0.0031(9) -0.0006(8) -0.0046(9)
C8 0.0299(12) 0.0389(13) 0.0402(13) -0.0009(10) 0.0005(10) -0.0015(10)
C9 0.0312(13) 0.0349(12) 0.0410(13) -0.0002(10) -0.0064(10) -0.0045(10)
C10 0.0240(10) 0.0330(11) 0.0199(9) 0.0000(8) -0.0030(8) -0.0008(8)
C11 0.0185(10) 0.0369(11) 0.0158(9) -0.0022(8) -0.0053(7) -0.0003(8)
O12 0.0186(8) 0.0883(14) 0.0203(7) -0.0053(8) -0.0063(6) -0.0056(8)
O13 0.0192(7) 0.0507(10) 0.0138(6) -0.0080(6) -0.0033(5) -0.0001(6)
C14 0.0191(10) 0.0205(9) 0.0151(8) -0.0030(7) -0.0037(7) -0.0042(7)
O15 0.0183(7) 0.0410(9) 0.0132(6) -0.0050(6) -0.0015(5) -0.0035(6)
O16 0.0173(7) 0.0352(8) 0.0175(6) -0.0037(6) -0.0038(5) -0.0007(6)
O17 0.0272(9) 0.0485(11) 0.0355(9) -0.0095(8) -0.0028(8) -0.0011(8)

loop_
_atom_type_symbol
_atom_type_description
_atom_type_scat_dispersion_real
_atom_type_scat_dispersion_imag
_atom_type_scat_source
C C 0.0033 0.0016 'International Tables Vol C Tables 4.2.6.8 and 6.1.1.4'
H H 0.0000 0.0000 'International Tables Vol C Tables 4.2.6.8 and 6.1.1.4'
N N 0.0061 0.0033 'International Tables Vol C Tables 4.2.6.8 and 6.1.1.4'
O O 0.0106 0.0060 'International Tables Vol C Tables 4.2.6.8 and 6.1.1.4'
Cl Cl 0.1484 0.1585 'International Tables Vol C Tables 4.2.6.8 and 6.1.1.4'

loop_
_geom_angle_atom_site_label_1
_geom_angle_atom_site_label_2
_geom_angle_atom_site_label_3
_geom_angle
_geom_angle_site_symmetry_1
_geom_angle_site_symmetry_3
_geom_angle_publ_flag
C9 O1 H1 111(3) . . ?
C10 N1 H1C 109.1(15) . . ?
C10 N1 H1A 111.8(16) . . ?
H1C N1 H1A 109(2) . . ?
C10 N1 H1B 109.3(17) . . ?
H1C N1 H1B 111(2) . . ?
H1A N1 H1B 106(2) . . ?
C2 C1 C6 117.90(19) . . ?
C2 C1 C7 120.68(19) . . ?
C6 C1 C7 121.41(18) . . ?
C3 C2 C1 121.9(2) . . ?
C3 C2 H2 119.1 . . ?
C1 C2 H2 119.1 . . ?
C4 C3 C2 118.7(2) . . ?
C4 C3 H3 120.7 . . ?
C2 C3 H3 120.7 . . ?
C3 C4 C5 121.2(2) . . ?
C3 C4 CL1 119.24(19) . . ?
C5 C4 CL1 119.53(19) . . ?
C6 C5 C4 119.4(2) . . ?
C6 C5 H5 120.3 . . ?
C4 C5 H5 120.3 . . ?
C5 C6 C1 120.9(2) . . ?
C5 C6 H6 119.5 . . ?
C1 C6 H6 119.5 . . ?
C1 C7 C8 111.91(18) . . ?
C1 C7 C10 112.14(16) . . ?
C8 C7 C10 109.92(17) . . ?
C1 C7 H7 107.5 . . ?
C8 C7 H7 107.5 . . ?
C10 C7 H7 107.5 . . ?
C9 C8 C7 114.69(19) . . ?
C9 C8 H8A 108.6 . . ?
C7 C8 H8A 108.6 . . ?
C9 C8 H8B 108.6 . . ?
C7 C8 H8B 108.6 . . ?
H8A C8 H8B 107.6 . . ?
O2 C9 O1 124.4(2) . . ?
O2 C9 C8 122.0(2) . . ?
O1 C9 C8 113.6(2) . . ?
N1 C10 C7 111.49(16) . . ?
N1 C10 H10A 109.3 . . ?
C7 C10 H10A 109.3 . . ?
N1 C10 H10B 109.3 . . ?
C7 C10 H10B 109.3 . . ?
H10A C10 H10B 108.0 . . ?
O12 C11 O13 126.24(17) . . ?
O12 C11 C11 119.7(2) . 2_566 ?
O13 C11 C11 114.0(2) . 2_566 ?
C11 O13 H13 107(2) . . ?
O16 C14 O15 126.84(16) . . ?
O16 C14 C14 118.7(2) . 2_565 ?
O15 C14 C14 114.45(19) . 2_565 ?
H17A O17 H17B 104(3) . . ?

loop_
_geom_bond_atom_site_label_1
_geom_bond_atom_site_label_2
_geom_bond_distance
_geom_bond_site_symmetry_2
_geom_bond_publ_flag
CL1 C4 1.745(2) . ?
O1 C9 1.291(3) . ?
O1 H1 0.969(19) . ?
N1 C10 1.486(3) . ?
N1 H1C 0.93(3) . ?
N1 H1A 0.87(3) . ?
N1 H1B 0.84(3) . ?
C1 C2 1.394(3) . ?
C1 C6 1.394(3) . ?
C1 C7 1.516(3) . ?
O2 C9 1.224(3) . ?
C2 C3 1.380(3) . ?
C2 H2 0.9300 . ?
C3 C4 1.377(3) . ?
C3 H3 0.9300 . ?
C4 C5 1.383(3) . ?
C5 C6 1.381(3) . ?
C5 H5 0.9300 . ?
C6 H6 0.9300 . ?
C7 C8 1.521(3) . ?
C7 C10 1.527(3) . ?
C7 H7 0.9800 . ?
C8 C9 1.517(3) . ?
C8 H8A 0.9700 . ?
C8 H8B 0.9700 . ?
C10 H10A 0.9700 . ?
C10 H10B 0.9700 . ?
C11 O12 1.220(2) . ?
C11 O13 1.274(2) . ?
C11 C11 1.554(3) 2_566 ?
O13 H13 0.931(18) . ?
C14 O16 1.233(2) . ?
C14 O15 1.269(2) . ?
C14 C14 1.552(3) 2_565 ?
O17 H17A 0.88(3) . ?
O17 H17B 0.76(3) . ?
